data_7228788
loop_
_publ_author_name
'Keyes, Lauren K.'
'Todd, Angela D. K.'
'Giffin, Nick A.'
'Veinot, Alex J.'
'Hendsbee, Arthur D.'
'Robertson, Katherine N.'
'Geier, Stephen J.'
'Masuda, Jason D.'

_publ_section_title
;
 Reaction of sterically encumbered phenols, TEMPO-H, and organocarbonyl
 insertion reactions with L-AlH2 (L = HC(MeCNDipp)2, Dipp =
 2,6-diisopropylphenyl)
;
_journal_issue 59
_journal_name_full 'RSC Adv.'
_journal_page_first 37315
_journal_paper_doi 10.1039/C7RA06526D
_journal_volume 7
_journal_year 2017
_chemical_formula_moiety 'C38 H53 Al N2 O'
_chemical_formula_sum 'C38 H53 Al N2 O'
_chemical_formula_weight 580.80
_space_group_crystal_system triclinic
_space_group_IT_number 2
_space_group_name_Hall '-P 1'
_space_group_name_H-M_alt 'P -1'
_symmetry_space_group_name_Hall '-P 1'
_symmetry_space_group_name_H-M 'P -1'
_atom_sites_solution_hydrogens mixed
_audit_creation_date 2016-09-16
_audit_creation_method
;
Olex2 1.2
(compiled 2016.09.09 svn.r3337 for OlexSys, GUI svn.r5227)
;
_audit_update_record
;
2017-05-05 deposited with the CCDC.
2017-07-14 downloaded from the CCDC.
;
_cell_angle_alpha 90.781(2)
_cell_angle_beta 94.755(2)
_cell_angle_gamma 108.004(2)
_cell_formula_units_Z 4
_cell_length_a 12.120(3)
_cell_length_b 14.739(3)
_cell_length_c 22.976(4)
_cell_measurement_reflns_used 6840
_cell_measurement_temperature 125(2)
_cell_measurement_theta_max 23.79
_cell_measurement_theta_min 2.18
_cell_volume 3886.6(14)
_computing_cell_refinement 'SAINT v8.37A (Bruker, 2015)'
_computing_data_reduction 'SAINT v8.37A (Bruker, 2015)'
_computing_molecular_graphics 'Olex2 (Dolomanov et al., 2009)'
_computing_publication_material 'Olex2 (Dolomanov et al., 2009)'
_computing_structure_refinement 'ShelXL (Sheldrick, 2015)'
_computing_structure_solution 'SHELXT 2014/5 (Sheldrick, 2014)'
_diffrn_ambient_temperature 125.15
_diffrn_measured_fraction_theta_full 0.998
_diffrn_measured_fraction_theta_max 0.972
_diffrn_measurement_device_type 'Bruker APEX-II CCD'
_diffrn_measurement_method '\f and \w scans'
_diffrn_radiation_type MoK\a
_diffrn_radiation_wavelength 0.71073
_diffrn_reflns_av_R_equivalents 0.0766
_diffrn_reflns_av_unetI/netI 0.1014
_diffrn_reflns_Laue_measured_fraction_full 0.998
_diffrn_reflns_Laue_measured_fraction_max 0.972
_diffrn_reflns_limit_h_max 16
_diffrn_reflns_limit_h_min -15
_diffrn_reflns_limit_k_max 19
_diffrn_reflns_limit_k_min -19
_diffrn_reflns_limit_l_max 30
_diffrn_reflns_limit_l_min -30
_diffrn_reflns_number 48994
_diffrn_reflns_point_group_measured_fraction_full 0.998
_diffrn_reflns_point_group_measured_fraction_max 0.972
_diffrn_reflns_theta_full 26.000
_diffrn_reflns_theta_max 28.417
_diffrn_reflns_theta_min 1.454
_diffrn_standards_number 0
_exptl_absorpt_coefficient_mu 0.079
_exptl_absorpt_correction_T_max 0.7457
_exptl_absorpt_correction_T_min 0.6693
_exptl_absorpt_correction_type multi-scan
_exptl_absorpt_process_details
;
SADABS-2014/5 (Bruker,2014/5) was used for absorption correction.
wR2(int) was 0.0732 before and 0.0629 after correction.
The Ratio of minimum to maximum transmission is 0.8975.
The \l/2 correction factor is 0.00150.
;
_exptl_crystal_colour colorless
_exptl_crystal_density_diffrn 0.993
_exptl_crystal_description plate
_exptl_crystal_F_000 1264
_exptl_crystal_size_max 0.45
_exptl_crystal_size_mid 0.42
_exptl_crystal_size_min 0.15
_refine_diff_density_max 0.878
_refine_diff_density_min -0.314
_refine_diff_density_rms 0.060
_refine_ls_extinction_method none
_refine_ls_goodness_of_fit_ref 1.028
_refine_ls_hydrogen_treatment mixed
_refine_ls_matrix_type full
_refine_ls_number_parameters 791
_refine_ls_number_reflns 19018
_refine_ls_number_restraints 0
_refine_ls_restrained_S_all 1.028
_refine_ls_R_factor_all 0.1261
_refine_ls_R_factor_gt 0.0711
_refine_ls_shift/su_max 0.001
_refine_ls_shift/su_mean 0.000
_refine_ls_structure_factor_coef Fsqd
_refine_ls_weighting_details 'w=1/[\s^2^(Fo^2^)+(0.0960P)^2^+0.4942P] where P=(Fo^2^+2Fc^2^)/3'
_refine_ls_weighting_scheme calc
_refine_ls_wR_factor_gt 0.1753
_refine_ls_wR_factor_ref 0.2030
_reflns_Friedel_coverage 0.000
_reflns_number_gt 11196
_reflns_number_total 19018
_reflns_threshold_expression 'I > 2\s(I)'
_cod_data_source_file c7ra06526d1.cif
_cod_data_source_block 2016_08_16_at266_nacalomes_0ma_a_sq
_cod_original_cell_volume 3886.5(13)
_cod_database_code 7228788
_shelx_space_group_comment
;
The symmetry employed for this shelxl refinement is uniquely defined
by the following loop, which should always be used as a source of
symmetry information in preference to the above space-group names.
They are only intended as comments.
;
_shelx_estimated_absorpt_t_max 0.988
_shelx_estimated_absorpt_t_min 0.965
_olex2_refinement_description
;
1. Fixed Uiso
 At 1.2 times of:
  All C(H) groups
 At 1.5 times of:
  All C(H,H,H) groups
2.a Ternary CH refined with riding coordinates:
 C50(H50), C53(H53), C62(H62), C65(H65), C12(H12), C15(H15), C24(H24), C27(H27)
2.b Aromatic/amide H refined with riding coordinates:
 C41(H41), C46(H46), C47(H47), C48(H48), C58(H58), C59(H59), C60(H60),
 C70(H70), C72(H72), C3(H3), C8(H8), C9(H9), C10(H10), C20(H20), C21(H21),
 C22(H22), C32(H32), C34(H34)
2.c Idealised Me refined as rotating group:
 C40(H40A,H40B,H40C), C43(H43A,H43B,H43C), C51(H51A,H51B,H51C), C52(H52A,H52B,
 H52C), C54(H54A,H54B,H54C), C55(H55A,H55B,H55C), C63(H63A,H63B,H63C), C64(H64A,
 H64B,H64C), C66(H66A,H66B,H66C), C67(H67A,H67B,H67C), C74(H74A,H74B,H74C),
 C75(H75A,H75B,H75C), C76(H76A,H76B,H76C), C2(H2A,H2B,H2C), C5(H5A,H5B,H5C),
 C13(H13A,H13B,H13C), C14(H14A,H14B,H14C), C16(H16A,H16B,H16C), C17(H17A,H17B,
 H17C), C25(H25A,H25B,H25C), C26(H26A,H26B,H26C), C28(H28A,H28B,H28C), C29(H29A,
 H29B,H29C), C36(H36A,H36B,H36C), C37(H37A,H37B,H37C), C38(H38A,H38B,H38C)
;
_shelx_shelxl_version_number 2016/4
_olex2_submission_special_instructions 'No special instructions were received'

loop_
_space_group_symop_operation_xyz
'x, y, z'
'-x, -y, -z'

loop_
_atom_site_label
_atom_site_type_symbol
_atom_site_fract_x
_atom_site_fract_y
_atom_site_fract_z
_atom_site_U_iso_or_equiv
_atom_site_adp_type
_atom_site_occupancy
_atom_site_site_symmetry_order
_atom_site_calc_flag
_atom_site_refinement_flags_posn
Al2 Al 0.03808(6) 0.43398(5) 0.79150(3) 0.01903(16) Uani 1 1 d .
H2 H -0.0106(19) 0.5163(16) 0.7796(9) 0.021(6) Uiso 1 1 d .
O2 O 0.16467(14) 0.45743(11) 0.83569(7) 0.0302(4) Uani 1 1 d .
N3 N 0.05025(16) 0.37466(13) 0.72008(8) 0.0198(4) Uani 1 1 d .
N4 N -0.07259(16) 0.32830(13) 0.82046(8) 0.0214(4) Uani 1 1 d .
C39 C 0.0275(2) 0.27953(16) 0.71483(10) 0.0224(5) Uani 1 1 d .
C40 C 0.0581(2) 0.23512(18) 0.66143(10) 0.0303(6) Uani 1 1 d .
H40A H 0.023772 0.256514 0.626200 0.046 Uiso 1 1 calc GR
H40B H 0.027475 0.165409 0.662469 0.046 Uiso 1 1 calc GR
H40C H 0.143012 0.254580 0.660936 0.046 Uiso 1 1 calc GR
C41 C -0.0287(2) 0.21791(16) 0.75583(10) 0.0247(5) Uani 1 1 d .
H41 H -0.029207 0.153576 0.751524 0.030 Uiso 1 1 calc R
C42 C -0.0846(2) 0.23873(16) 0.80272(10) 0.0230(5) Uani 1 1 d .
C43 C -0.1634(2) 0.15612(17) 0.83170(11) 0.0344(6) Uani 1 1 d .
H43A H -0.140104 0.161045 0.873783 0.052 Uiso 1 1 calc GR
H43B H -0.157726 0.096231 0.815201 0.052 Uiso 1 1 calc GR
H43C H -0.243986 0.157062 0.825050 0.052 Uiso 1 1 calc GR
C44 C 0.0895(2) 0.42950(16) 0.67003(10) 0.0235(5) Uani 1 1 d .
C45 C 0.2084(2) 0.46300(18) 0.66211(11) 0.0301(6) Uani 1 1 d .
C46 C 0.2416(2) 0.51237(19) 0.61188(11) 0.0369(6) Uani 1 1 d .
H46 H 0.321917 0.535442 0.605656 0.044 Uiso 1 1 calc R
C47 C 0.1607(3) 0.52836(18) 0.57115(11) 0.0374(7) Uani 1 1 d .
H47 H 0.184918 0.560326 0.536576 0.045 Uiso 1 1 calc R
C48 C 0.0444(3) 0.49793(18) 0.58058(11) 0.0355(6) Uani 1 1 d .
H48 H -0.010681 0.510676 0.552665 0.043 Uiso 1 1 calc R
C49 C 0.0061(2) 0.44920(17) 0.62981(10) 0.0280(5) Uani 1 1 d .
C50 C 0.3005(2) 0.4490(2) 0.70647(12) 0.0400(7) Uani 1 1 d .
H50 H 0.259804 0.408241 0.737536 0.048 Uiso 1 1 calc R
C51 C 0.3743(3) 0.5437(2) 0.73523(13) 0.0532(9) Uani 1 1 d .
H51A H 0.417875 0.584098 0.705952 0.080 Uiso 1 1 calc GR
H51B H 0.429056 0.532807 0.766109 0.080 Uiso 1 1 calc GR
H51C H 0.323890 0.575671 0.752243 0.080 Uiso 1 1 calc GR
C52 C 0.3785(3) 0.3972(3) 0.67924(16) 0.0601(9) Uani 1 1 d .
H52A H 0.329263 0.338063 0.658630 0.090 Uiso 1 1 calc GR
H52B H 0.429731 0.382052 0.710246 0.090 Uiso 1 1 calc GR
H52C H 0.425739 0.438764 0.651609 0.090 Uiso 1 1 calc GR
C53 C -0.1225(2) 0.4182(2) 0.63895(11) 0.0389(7) Uani 1 1 d .
H53 H -0.129683 0.402634 0.680966 0.047 Uiso 1 1 calc R
C54 C -0.1762(3) 0.4979(3) 0.62712(18) 0.0713(11) Uani 1 1 d .
H54A H -0.134530 0.553823 0.652715 0.107 Uiso 1 1 calc GR
H54B H -0.258417 0.475886 0.634856 0.107 Uiso 1 1 calc GR
H54C H -0.170195 0.515176 0.586206 0.107 Uiso 1 1 calc GR
C55 C -0.1913(3) 0.3302(2) 0.60289(18) 0.0632(10) Uani 1 1 d .
H55A H -0.182725 0.342106 0.561388 0.095 Uiso 1 1 calc GR
H55B H -0.273666 0.314035 0.609870 0.095 Uiso 1 1 calc GR
H55C H -0.162294 0.277122 0.613865 0.095 Uiso 1 1 calc GR
C56 C -0.1438(2) 0.34520(17) 0.86504(10) 0.0258(5) Uani 1 1 d .
C57 C -0.2432(2) 0.37056(19) 0.84634(12) 0.0338(6) Uani 1 1 d .
C58 C -0.3075(3) 0.3907(2) 0.88940(14) 0.0513(8) Uani 1 1 d .
H58 H -0.375025 0.408249 0.877980 0.062 Uiso 1 1 calc R
C59 C -0.2767(3) 0.3859(2) 0.94758(14) 0.0526(8) Uani 1 1 d .
H59 H -0.322576 0.399929 0.975918 0.063 Uiso 1 1 calc R
C60 C -0.1796(3) 0.3609(2) 0.96494(12) 0.0428(7) Uani 1 1 d .
H60 H -0.158973 0.357303 1.005457 0.051 Uiso 1 1 calc R
C61 C -0.1102(2) 0.34046(18) 0.92423(11) 0.0297(6) Uani 1 1 d .
C62 C -0.2841(2) 0.3741(2) 0.78267(13) 0.0441(7) Uani 1 1 d .
H62 H -0.218422 0.373231 0.759296 0.053 Uiso 1 1 calc R
C63 C -0.3142(3) 0.4642(2) 0.76882(17) 0.0679(11) Uani 1 1 d .
H63A H -0.379046 0.467023 0.790782 0.102 Uiso 1 1 calc GR
H63B H -0.336704 0.463920 0.726846 0.102 Uiso 1 1 calc GR
H63C H -0.246165 0.519984 0.779861 0.102 Uiso 1 1 calc GR
C64 C -0.3865(3) 0.2868(2) 0.76299(15) 0.0641(10) Uani 1 1 d .
H64A H -0.365886 0.228896 0.771928 0.096 Uiso 1 1 calc GR
H64B H -0.405745 0.287788 0.720774 0.096 Uiso 1 1 calc GR
H64C H -0.454034 0.287239 0.783561 0.096 Uiso 1 1 calc GR
C65 C -0.0005(2) 0.31646(19) 0.94601(11) 0.0369(6) Uani 1 1 d .
H65 H 0.033758 0.298084 0.911320 0.044 Uiso 1 1 calc R
C66 C 0.0895(3) 0.4037(2) 0.97724(12) 0.0450(7) Uani 1 1 d .
H66A H 0.104667 0.457590 0.951345 0.067 Uiso 1 1 calc GR
H66B H 0.162062 0.388954 0.987547 0.067 Uiso 1 1 calc GR
H66C H 0.059615 0.420334 1.012859 0.067 Uiso 1 1 calc GR
C67 C -0.0270(3) 0.2328(2) 0.98669(13) 0.0587(9) Uani 1 1 d .
H67A H -0.058084 0.250216 1.021716 0.088 Uiso 1 1 calc GR
H67B H 0.044795 0.217486 0.998015 0.088 Uiso 1 1 calc GR
H67C H -0.084544 0.177029 0.966433 0.088 Uiso 1 1 calc GR
C68 C 0.26521(19) 0.50701(16) 0.86674(9) 0.0214(5) Uani 1 1 d .
C69 C 0.3453(2) 0.45965(17) 0.88464(10) 0.0257(5) Uani 1 1 d .
C70 C 0.4489(2) 0.51069(19) 0.91641(11) 0.0304(6) Uani 1 1 d .
H70 H 0.503099 0.478348 0.928479 0.037 Uiso 1 1 calc R
C71 C 0.4764(2) 0.60730(19) 0.93122(11) 0.0317(6) Uani 1 1 d .
C72 C 0.3961(2) 0.65219(18) 0.91327(11) 0.0312(6) Uani 1 1 d .
H72 H 0.413286 0.718307 0.922864 0.037 Uiso 1 1 calc R
C73 C 0.2903(2) 0.60424(17) 0.88155(10) 0.0265(5) Uani 1 1 d .
C74 C 0.3173(3) 0.35488(19) 0.86953(13) 0.0414(7) Uani 1 1 d .
H74A H 0.245458 0.319329 0.886284 0.062 Uiso 1 1 calc GR
H74B H 0.381468 0.332619 0.885526 0.062 Uiso 1 1 calc GR
H74C H 0.306867 0.344432 0.826950 0.062 Uiso 1 1 calc GR
C75 C 0.5908(2) 0.6622(2) 0.96526(13) 0.0503(8) Uani 1 1 d .
H75A H 0.619018 0.618424 0.989621 0.076 Uiso 1 1 calc GR
H75B H 0.579028 0.712223 0.990209 0.076 Uiso 1 1 calc GR
H75C H 0.648409 0.691369 0.937938 0.076 Uiso 1 1 calc GR
C76 C 0.2046(2) 0.65560(19) 0.86308(13) 0.0419(7) Uani 1 1 d .
H76A H 0.197591 0.658277 0.820385 0.063 Uiso 1 1 calc GR
H76B H 0.231876 0.720627 0.880531 0.063 Uiso 1 1 calc GR
H76C H 0.128483 0.621414 0.876263 0.063 Uiso 1 1 calc GR
Al1 Al 0.95555(6) 0.91691(5) 0.70752(3) 0.02053(16) Uani 1 1 d .
H1 H 1.0063(19) 1.0230(16) 0.7162(10) 0.024(6) Uiso 1 1 d .
O1 O 0.83203(14) 0.87885(14) 0.66153(7) 0.0360(4) Uani 1 1 d .
N1 N 0.93820(16) 0.85643(13) 0.77930(8) 0.0212(4) Uani 1 1 d .
N2 N 1.06229(16) 0.86068(13) 0.67979(8) 0.0230(4) Uani 1 1 d .
C1 C 0.9551(2) 0.77097(16) 0.78555(10) 0.0234(5) Uani 1 1 d .
C2 C 0.9163(2) 0.71438(18) 0.83844(11) 0.0342(6) Uani 1 1 d .
H2A H 0.953048 0.753036 0.873992 0.051 Uiso 1 1 calc GR
H2B H 0.939245 0.656216 0.837576 0.051 Uiso 1 1 calc GR
H2C H 0.831400 0.697102 0.838126 0.051 Uiso 1 1 calc GR
C3 C 1.0101(2) 0.73249(16) 0.74549(10) 0.0259(5) Uani 1 1 d .
H3 H 1.006888 0.667859 0.750389 0.031 Uiso 1 1 calc R
C4 C 1.0695(2) 0.77747(16) 0.69877(10) 0.0237(5) Uani 1 1 d .
C5 C 1.1480(2) 0.73029(19) 0.67150(12) 0.0366(6) Uani 1 1 d .
H5A H 1.126798 0.721288 0.629247 0.055 Uiso 1 1 calc GR
H5B H 1.139001 0.668122 0.688569 0.055 Uiso 1 1 calc GR
H5C H 1.229196 0.770829 0.678982 0.055 Uiso 1 1 calc GR
C6 C 0.9015(2) 0.89731(16) 0.82941(9) 0.0228(5) Uani 1 1 d .
C7 C 0.9873(2) 0.95672(17) 0.87007(10) 0.0274(5) Uani 1 1 d .
C8 C 0.9524(2) 0.98719(18) 0.92065(10) 0.0325(6) Uani 1 1 d .
H8 H 1.009342 1.025865 0.949201 0.039 Uiso 1 1 calc R
C9 C 0.8364(3) 0.96221(19) 0.93013(11) 0.0353(6) Uani 1 1 d .
H9 H 0.814259 0.981092 0.965913 0.042 Uiso 1 1 calc R
C10 C 0.7518(2) 0.90976(18) 0.88791(11) 0.0336(6) Uani 1 1 d .
H10 H 0.671903 0.895563 0.894283 0.040 Uiso 1 1 calc R
C11 C 0.7823(2) 0.87748(17) 0.83612(10) 0.0266(5) Uani 1 1 d .
C12 C 1.1159(2) 0.98850(19) 0.85916(11) 0.0345(6) Uani 1 1 d .
H12 H 1.120180 0.982122 0.816090 0.041 Uiso 1 1 calc R
C13 C 1.1812(3) 0.9268(2) 0.88856(16) 0.0546(9) Uani 1 1 d .
H13A H 1.180588 0.932977 0.931043 0.082 Uiso 1 1 calc GR
H13B H 1.261815 0.947318 0.878257 0.082 Uiso 1 1 calc GR
H13C H 1.143438 0.859946 0.875440 0.082 Uiso 1 1 calc GR
C14 C 1.1767(3) 1.0935(2) 0.87804(15) 0.0554(9) Uani 1 1 d .
H14A H 1.135551 1.133460 0.857946 0.083 Uiso 1 1 calc GR
H14B H 1.257411 1.112308 0.867869 0.083 Uiso 1 1 calc GR
H14C H 1.176024 1.101745 0.920392 0.083 Uiso 1 1 calc GR
C15 C 0.6892(2) 0.82745(19) 0.78874(11) 0.0331(6) Uani 1 1 d .
H15 H 0.728001 0.808495 0.755991 0.040 Uiso 1 1 calc R
C16 C 0.6023(3) 0.7369(3) 0.80940(16) 0.0713(11) Uani 1 1 d .
H16A H 0.644562 0.694272 0.825136 0.107 Uiso 1 1 calc GR
H16B H 0.547287 0.704280 0.776349 0.107 Uiso 1 1 calc GR
H16C H 0.559655 0.754053 0.839927 0.107 Uiso 1 1 calc GR
C17 C 0.6260(3) 0.8964(3) 0.76528(13) 0.0563(9) Uani 1 1 d .
H17A H 0.585808 0.915014 0.796452 0.084 Uiso 1 1 calc GR
H17B H 0.569004 0.865055 0.732649 0.084 Uiso 1 1 calc GR
H17C H 0.682717 0.953374 0.751717 0.084 Uiso 1 1 calc GR
C18 C 1.1324(2) 0.90840(17) 0.63420(11) 0.0273(5) Uani 1 1 d .
C19 C 1.0909(2) 0.88387(19) 0.57530(11) 0.0320(6) Uani 1 1 d .
C20 C 1.1577(3) 0.9356(2) 0.53291(13) 0.0453(8) Uani 1 1 d .
H20 H 1.132264 0.919959 0.492760 0.054 Uiso 1 1 calc R
C21 C 1.2593(3) 1.0086(3) 0.54783(15) 0.0543(9) Uani 1 1 d .
H21 H 1.302715 1.043132 0.518212 0.065 Uiso 1 1 calc R
C22 C 1.2977(3) 1.0314(2) 0.60579(14) 0.0472(8) Uani 1 1 d .
H22 H 1.368130 1.081689 0.615712 0.057 Uiso 1 1 calc R
C23 C 1.2359(2) 0.98242(19) 0.65029(12) 0.0343(6) Uani 1 1 d .
C24 C 0.9785(2) 0.80507(19) 0.55575(11) 0.0350(6) Uani 1 1 d .
H24 H 0.943776 0.774431 0.591355 0.042 Uiso 1 1 calc R
C25 C 0.8915(3) 0.8467(2) 0.52328(12) 0.0440(7) Uani 1 1 d .
H25A H 0.881606 0.898566 0.547378 0.066 Uiso 1 1 calc GR
H25B H 0.816351 0.796720 0.515307 0.066 Uiso 1 1 calc GR
H25C H 0.920694 0.871729 0.486302 0.066 Uiso 1 1 calc GR
C26 C 0.9994(3) 0.7279(2) 0.51680(13) 0.0581(9) Uani 1 1 d .
H26A H 1.031411 0.756269 0.481077 0.087 Uiso 1 1 calc GR
H26B H 0.925498 0.677414 0.506525 0.087 Uiso 1 1 calc GR
H26C H 1.054674 0.700794 0.537865 0.087 Uiso 1 1 calc GR
C27 C 1.2819(2) 1.0090(2) 0.71366(13) 0.0395(7) Uani 1 1 d .
H27 H 1.222212 0.970739 0.738770 0.047 Uiso 1 1 calc R
C28 C 1.3026(3) 1.1154(2) 0.72852(17) 0.0611(9) Uani 1 1 d .
H28A H 1.360545 1.154415 0.704204 0.092 Uiso 1 1 calc GR
H28B H 1.331052 1.129529 0.769855 0.092 Uiso 1 1 calc GR
H28C H 1.229259 1.130094 0.720958 0.092 Uiso 1 1 calc GR
C29 C 1.3942(3) 0.9846(3) 0.72813(17) 0.0748(12) Uani 1 1 d .
H29A H 1.382004 0.917849 0.716169 0.112 Uiso 1 1 calc GR
H29B H 1.416245 0.993749 0.770318 0.112 Uiso 1 1 calc GR
H29C H 1.456409 1.026351 0.707220 0.112 Uiso 1 1 calc GR
C30 C 0.7219(2) 0.86090(18) 0.63716(10) 0.0259(5) Uani 1 1 d .
C31 C 0.6490(2) 0.76617(18) 0.63082(11) 0.0316(6) Uani 1 1 d .
C32 C 0.5357(2) 0.74908(19) 0.60579(11) 0.0345(6) Uani 1 1 d .
H32 H 0.485342 0.685108 0.601770 0.041 Uiso 1 1 calc R
C33 C 0.4933(2) 0.8215(2) 0.58647(12) 0.0357(6) Uani 1 1 d .
C34 C 0.5683(2) 0.9143(2) 0.59344(11) 0.0336(6) Uani 1 1 d .
H34 H 0.540679 0.964878 0.580321 0.040 Uiso 1 1 calc R
C35 C 0.6819(2) 0.93637(18) 0.61875(10) 0.0288(5) Uani 1 1 d .
C36 C 0.6923(3) 0.6849(2) 0.64974(13) 0.0441(7) Uani 1 1 d .
H36A H 0.746326 0.675744 0.622450 0.066 Uiso 1 1 calc GR
H36B H 0.626167 0.626394 0.650001 0.066 Uiso 1 1 calc GR
H36C H 0.732707 0.699714 0.689109 0.066 Uiso 1 1 calc GR
C37 C 0.3707(2) 0.7998(2) 0.55775(15) 0.0556(9) Uani 1 1 d .
H37A H 0.332484 0.841752 0.575326 0.083 Uiso 1 1 calc GR
H37B H 0.326719 0.733058 0.563486 0.083 Uiso 1 1 calc GR
H37C H 0.373321 0.810565 0.515823 0.083 Uiso 1 1 calc GR
C38 C 0.7619(3) 1.0369(2) 0.62719(13) 0.0436(7) Uani 1 1 d .
H38A H 0.776002 1.054989 0.668989 0.065 Uiso 1 1 calc GR
H38B H 0.725970 1.079974 0.606684 0.065 Uiso 1 1 calc GR
H38C H 0.836023 1.041377 0.611427 0.065 Uiso 1 1 calc GR

loop_
_atom_site_aniso_label
_atom_site_aniso_U_11
_atom_site_aniso_U_22
_atom_site_aniso_U_33
_atom_site_aniso_U_23
_atom_site_aniso_U_13
_atom_site_aniso_U_12
Al2 0.0222(4) 0.0148(3) 0.0206(3) -0.0001(3) -0.0015(3) 0.0075(3)
O2 0.0287(9) 0.0237(9) 0.0353(10) -0.0014(7) -0.0103(7) 0.0075(7)
N3 0.0203(9) 0.0179(9) 0.0225(10) 0.0017(7) -0.0006(8) 0.0085(8)
N4 0.0244(10) 0.0202(10) 0.0212(10) 0.0005(8) 0.0009(8) 0.0096(8)
C39 0.0248(12) 0.0189(11) 0.0257(12) -0.0021(9) -0.0058(9) 0.0124(10)
C40 0.0420(15) 0.0275(13) 0.0262(13) -0.0002(10) 0.0040(11) 0.0173(12)
C41 0.0366(14) 0.0150(11) 0.0250(12) 0.0012(9) -0.0015(10) 0.0127(10)
C42 0.0289(13) 0.0170(11) 0.0229(12) 0.0013(9) -0.0031(10) 0.0083(10)
C43 0.0456(16) 0.0213(13) 0.0338(14) 0.0023(11) 0.0084(12) 0.0056(12)
C44 0.0317(13) 0.0187(11) 0.0218(11) -0.0005(9) 0.0002(10) 0.0109(10)
C45 0.0349(14) 0.0263(13) 0.0273(13) 0.0034(10) 0.0021(11) 0.0069(11)
C46 0.0412(16) 0.0297(14) 0.0333(14) 0.0026(11) 0.0075(12) 0.0008(12)
C47 0.0614(19) 0.0255(14) 0.0224(13) 0.0039(10) 0.0067(12) 0.0083(13)
C48 0.0565(18) 0.0325(14) 0.0236(13) 0.0006(11) -0.0005(12) 0.0236(13)
C49 0.0420(15) 0.0267(13) 0.0212(12) -0.0023(10) -0.0013(10) 0.0203(11)
C50 0.0253(14) 0.0492(18) 0.0397(16) 0.0148(13) 0.0014(12) 0.0029(13)
C51 0.0391(17) 0.069(2) 0.0363(16) 0.0067(15) 0.0009(13) -0.0045(16)
C52 0.0353(17) 0.072(2) 0.075(2) 0.0112(19) 0.0038(16) 0.0211(17)
C53 0.0422(16) 0.063(2) 0.0235(13) 0.0062(12) -0.0023(11) 0.0358(15)
C54 0.056(2) 0.074(3) 0.096(3) -0.029(2) -0.020(2) 0.046(2)
C55 0.0397(18) 0.0433(19) 0.110(3) 0.0083(19) 0.0171(19) 0.0143(15)
C56 0.0249(12) 0.0228(12) 0.0276(12) -0.0011(10) 0.0064(10) 0.0035(10)
C57 0.0216(13) 0.0388(15) 0.0407(15) 0.0012(12) 0.0050(11) 0.0082(11)
C58 0.0329(16) 0.072(2) 0.054(2) -0.0010(17) 0.0117(14) 0.0221(16)
C59 0.0386(17) 0.072(2) 0.0501(19) -0.0040(16) 0.0185(15) 0.0174(16)
C60 0.0460(17) 0.0492(18) 0.0307(15) -0.0041(13) 0.0096(13) 0.0098(14)
C61 0.0345(14) 0.0267(13) 0.0269(13) -0.0031(10) 0.0051(11) 0.0077(11)
C62 0.0238(14) 0.067(2) 0.0457(17) 0.0076(15) 0.0028(12) 0.0198(14)
C63 0.053(2) 0.054(2) 0.087(3) 0.0142(19) -0.0253(19) 0.0104(17)
C64 0.071(2) 0.058(2) 0.058(2) -0.0100(17) -0.0186(18) 0.0201(19)
C65 0.0534(17) 0.0406(16) 0.0222(13) -0.0020(11) 0.0010(12) 0.0234(14)
C66 0.0429(17) 0.058(2) 0.0335(15) -0.0064(14) -0.0025(13) 0.0174(15)
C67 0.104(3) 0.0437(18) 0.0331(16) 0.0045(14) -0.0026(17) 0.0324(19)
C68 0.0218(12) 0.0225(12) 0.0190(11) -0.0012(9) -0.0021(9) 0.0065(10)
C69 0.0273(13) 0.0292(13) 0.0242(12) 0.0033(10) 0.0035(10) 0.0136(11)
C70 0.0264(13) 0.0373(15) 0.0297(13) 0.0065(11) 0.0011(10) 0.0131(11)
C71 0.0247(13) 0.0370(15) 0.0278(13) 0.0080(11) -0.0015(10) 0.0020(11)
C72 0.0344(14) 0.0251(13) 0.0303(13) -0.0003(10) -0.0014(11) 0.0051(11)
C73 0.0281(13) 0.0247(12) 0.0268(12) -0.0004(10) -0.0022(10) 0.0097(10)
C74 0.0502(17) 0.0335(15) 0.0459(17) -0.0021(13) -0.0087(14) 0.0245(14)
C75 0.0358(16) 0.0504(19) 0.0500(18) 0.0096(15) -0.0134(14) -0.0042(14)
C76 0.0466(17) 0.0288(14) 0.0540(18) -0.0082(13) -0.0102(14) 0.0210(13)
Al1 0.0258(4) 0.0182(3) 0.0212(3) 0.0023(3) 0.0008(3) 0.0123(3)
O1 0.0277(10) 0.0532(12) 0.0303(9) 0.0029(8) -0.0053(8) 0.0194(9)
N1 0.0249(10) 0.0185(10) 0.0212(9) 0.0001(8) -0.0008(8) 0.0087(8)
N2 0.0278(10) 0.0223(10) 0.0233(10) 0.0045(8) 0.0012(8) 0.0146(9)
C1 0.0263(12) 0.0176(11) 0.0248(12) 0.0008(9) -0.0056(10) 0.0065(10)
C2 0.0511(17) 0.0242(13) 0.0287(13) 0.0069(10) 0.0045(12) 0.0132(12)
C3 0.0375(14) 0.0181(11) 0.0257(12) 0.0025(9) -0.0028(10) 0.0154(11)
C4 0.0307(13) 0.0207(12) 0.0231(12) 0.0001(9) -0.0055(10) 0.0149(10)
C5 0.0524(17) 0.0344(15) 0.0362(15) 0.0052(12) 0.0067(13) 0.0318(14)
C6 0.0330(13) 0.0189(11) 0.0175(11) 0.0035(9) 0.0015(9) 0.0096(10)
C7 0.0381(14) 0.0215(12) 0.0228(12) 0.0040(9) 0.0007(10) 0.0099(11)
C8 0.0461(16) 0.0273(13) 0.0228(13) -0.0002(10) -0.0030(11) 0.0111(12)
C9 0.0554(18) 0.0343(15) 0.0208(12) 0.0006(11) 0.0067(12) 0.0200(13)
C10 0.0423(16) 0.0339(15) 0.0317(14) 0.0072(11) 0.0102(12) 0.0202(12)
C11 0.0328(14) 0.0226(12) 0.0262(12) 0.0024(10) 0.0033(10) 0.0109(11)
C12 0.0366(15) 0.0363(15) 0.0253(13) -0.0023(11) -0.0028(11) 0.0049(12)
C13 0.0379(17) 0.0428(18) 0.084(2) 0.0029(17) 0.0044(17) 0.0148(14)
C14 0.0482(19) 0.0353(17) 0.072(2) 0.0042(16) -0.0018(17) -0.0014(15)
C15 0.0282(14) 0.0399(15) 0.0301(13) -0.0009(11) 0.0031(11) 0.0090(12)
C16 0.052(2) 0.075(3) 0.063(2) 0.0037(19) 0.0008(18) -0.0139(19)
C17 0.055(2) 0.095(3) 0.0359(16) -0.0121(17) -0.0047(14) 0.051(2)
C18 0.0299(13) 0.0283(13) 0.0316(13) 0.0090(10) 0.0070(11) 0.0194(11)
C19 0.0417(15) 0.0371(15) 0.0296(13) 0.0098(11) 0.0094(11) 0.0286(13)
C20 0.0543(19) 0.062(2) 0.0353(15) 0.0223(14) 0.0161(14) 0.0373(17)
C21 0.053(2) 0.069(2) 0.058(2) 0.0330(18) 0.0291(17) 0.0356(19)
C22 0.0360(16) 0.0507(19) 0.060(2) 0.0225(16) 0.0141(15) 0.0175(14)
C23 0.0299(14) 0.0378(15) 0.0429(16) 0.0101(12) 0.0069(12) 0.0203(12)
C24 0.0519(17) 0.0402(15) 0.0195(12) 0.0004(11) 0.0007(11) 0.0246(14)
C25 0.0521(18) 0.057(2) 0.0299(15) 0.0025(13) -0.0017(13) 0.0289(16)
C26 0.097(3) 0.058(2) 0.0335(16) -0.0046(15) -0.0034(17) 0.047(2)
C27 0.0252(14) 0.0419(17) 0.0512(17) 0.0039(13) -0.0011(12) 0.0113(12)
C28 0.051(2) 0.048(2) 0.079(2) -0.0061(18) -0.0087(18) 0.0118(16)
C29 0.064(2) 0.096(3) 0.077(3) -0.004(2) -0.020(2) 0.050(2)
C30 0.0238(12) 0.0376(14) 0.0197(11) -0.0001(10) -0.0010(9) 0.0155(11)
C31 0.0370(15) 0.0316(14) 0.0313(14) -0.0011(11) 0.0040(11) 0.0180(12)
C32 0.0299(14) 0.0299(14) 0.0413(15) -0.0090(12) -0.0003(12) 0.0074(11)
C33 0.0294(14) 0.0392(16) 0.0395(15) -0.0074(12) -0.0022(11) 0.0138(12)
C34 0.0345(14) 0.0405(16) 0.0345(14) 0.0029(12) 0.0003(11) 0.0250(13)
C35 0.0303(13) 0.0307(14) 0.0280(13) 0.0044(10) 0.0026(10) 0.0132(11)
C36 0.0575(19) 0.0356(16) 0.0465(17) -0.0011(13) -0.0007(14) 0.0266(14)
C37 0.0344(17) 0.061(2) 0.071(2) -0.0083(17) -0.0107(15) 0.0180(15)
C38 0.0481(17) 0.0358(16) 0.0445(17) 0.0062(13) -0.0051(14) 0.0118(14)

loop_
_atom_type_symbol
_atom_type_description
_atom_type_scat_dispersion_real
_atom_type_scat_dispersion_imag
_atom_type_scat_source
C C 0.0033 0.0016 'International Tables Vol C Tables 4.2.6.8 and 6.1.1.4'
H H 0.0000 0.0000 'International Tables Vol C Tables 4.2.6.8 and 6.1.1.4'
N N 0.0061 0.0033 'International Tables Vol C Tables 4.2.6.8 and 6.1.1.4'
O O 0.0106 0.0060 'International Tables Vol C Tables 4.2.6.8 and 6.1.1.4'
Al Al 0.0645 0.0514 'International Tables Vol C Tables 4.2.6.8 and 6.1.1.4'

loop_
_geom_angle_atom_site_label_1
_geom_angle_atom_site_label_2
_geom_angle_atom_site_label_3
_geom_angle
O2 Al2 H2 117.7(8)
O2 Al2 N3 110.51(9)
O2 Al2 N4 107.97(9)
N3 Al2 H2 109.6(8)
N4 Al2 H2 112.0(8)
N4 Al2 N3 97.06(8)
C68 O2 Al2 160.10(16)
C39 N3 Al2 120.93(15)
C39 N3 C44 117.42(18)
C44 N3 Al2 121.59(14)
C42 N4 Al2 121.84(16)
C42 N4 C56 119.44(19)
C56 N4 Al2 118.68(14)
N3 C39 C40 120.2(2)
N3 C39 C41 122.7(2)
C41 C39 C40 117.1(2)
C39 C40 H40A 109.5
C39 C40 H40B 109.5
C39 C40 H40C 109.5
H40A C40 H40B 109.5
H40A C40 H40C 109.5
H40B C40 H40C 109.5
C39 C41 H41 116.0
C39 C41 C42 128.1(2)
C42 C41 H41 116.0
N4 C42 C41 122.2(2)
N4 C42 C43 120.3(2)
C41 C42 C43 117.4(2)
C42 C43 H43A 109.5
C42 C43 H43B 109.5
C42 C43 H43C 109.5
H43A C43 H43B 109.5
H43A C43 H43C 109.5
H43B C43 H43C 109.5
C45 C44 N3 120.2(2)
C45 C44 C49 121.0(2)
C49 C44 N3 118.8(2)
C44 C45 C50 122.3(2)
C46 C45 C44 118.1(2)
C46 C45 C50 119.6(2)
C45 C46 H46 119.3
C47 C46 C45 121.4(3)
C47 C46 H46 119.3
C46 C47 H47 120.1
C46 C47 C48 119.8(2)
C48 C47 H47 120.1
C47 C48 H48 119.3
C47 C48 C49 121.5(2)
C49 C48 H48 119.3
C44 C49 C53 122.1(2)
C48 C49 C44 118.1(2)
C48 C49 C53 119.8(2)
C45 C50 H50 107.8
C45 C50 C51 110.6(2)
C45 C50 C52 112.2(2)
C51 C50 H50 107.8
C51 C50 C52 110.4(2)
C52 C50 H50 107.8
C50 C51 H51A 109.5
C50 C51 H51B 109.5
C50 C51 H51C 109.5
H51A C51 H51B 109.5
H51A C51 H51C 109.5
H51B C51 H51C 109.5
C50 C52 H52A 109.5
C50 C52 H52B 109.5
C50 C52 H52C 109.5
H52A C52 H52B 109.5
H52A C52 H52C 109.5
H52B C52 H52C 109.5
C49 C53 H53 107.4
C49 C53 C54 112.0(3)
C54 C53 H53 107.4
C55 C53 C49 112.8(2)
C55 C53 H53 107.4
C55 C53 C54 109.6(2)
C53 C54 H54A 109.5
C53 C54 H54B 109.5
C53 C54 H54C 109.5
H54A C54 H54B 109.5
H54A C54 H54C 109.5
H54B C54 H54C 109.5
C53 C55 H55A 109.5
C53 C55 H55B 109.5
C53 C55 H55C 109.5
H55A C55 H55B 109.5
H55A C55 H55C 109.5
H55B C55 H55C 109.5
C57 C56 N4 117.7(2)
C61 C56 N4 120.5(2)
C61 C56 C57 121.7(2)
C56 C57 C62 123.3(2)
C58 C57 C56 117.2(3)
C58 C57 C62 119.5(2)
C57 C58 H58 118.9
C59 C58 C57 122.1(3)
C59 C58 H58 118.9
C58 C59 H59 120.1
C58 C59 C60 119.8(3)
C60 C59 H59 120.1
C59 C60 H60 119.4
C59 C60 C61 121.3(3)
C61 C60 H60 119.4
C56 C61 C60 117.9(2)
C56 C61 C65 123.0(2)
C60 C61 C65 119.1(2)
C57 C62 H62 107.3
C57 C62 C63 113.0(3)
C57 C62 C64 111.4(3)
C63 C62 H62 107.3
C63 C62 C64 110.2(3)
C64 C62 H62 107.3
C62 C63 H63A 109.5
C62 C63 H63B 109.5
C62 C63 H63C 109.5
H63A C63 H63B 109.5
H63A C63 H63C 109.5
H63B C63 H63C 109.5
C62 C64 H64A 109.5
C62 C64 H64B 109.5
C62 C64 H64C 109.5
H64A C64 H64B 109.5
H64A C64 H64C 109.5
H64B C64 H64C 109.5
C61 C65 H65 108.1
C61 C65 C66 110.5(2)
C61 C65 C67 112.0(3)
C66 C65 H65 108.1
C67 C65 H65 108.1
C67 C65 C66 109.8(2)
C65 C66 H66A 109.5
C65 C66 H66B 109.5
C65 C66 H66C 109.5
H66A C66 H66B 109.5
H66A C66 H66C 109.5
H66B C66 H66C 109.5
C65 C67 H67A 109.5
C65 C67 H67B 109.5
C65 C67 H67C 109.5
H67A C67 H67B 109.5
H67A C67 H67C 109.5
H67B C67 H67C 109.5
O2 C68 C69 118.9(2)
O2 C68 C73 121.4(2)
C69 C68 C73 119.7(2)
C68 C69 C74 119.6(2)
C70 C69 C68 119.0(2)
C70 C69 C74 121.4(2)
C69 C70 H70 118.8
C69 C70 C71 122.5(2)
C71 C70 H70 118.8
C70 C71 C75 121.7(2)
C72 C71 C70 117.5(2)
C72 C71 C75 120.8(3)
C71 C72 H72 118.8
C71 C72 C73 122.5(2)
C73 C72 H72 118.8
C68 C73 C76 120.2(2)
C72 C73 C68 118.9(2)
C72 C73 C76 120.9(2)
C69 C74 H74A 109.5
C69 C74 H74B 109.5
C69 C74 H74C 109.5
H74A C74 H74B 109.5
H74A C74 H74C 109.5
H74B C74 H74C 109.5
C71 C75 H75A 109.5
C71 C75 H75B 109.5
C71 C75 H75C 109.5
H75A C75 H75B 109.5
H75A C75 H75C 109.5
H75B C75 H75C 109.5
C73 C76 H76A 109.5
C73 C76 H76B 109.5
C73 C76 H76C 109.5
H76A C76 H76B 109.5
H76A C76 H76C 109.5
H76B C76 H76C 109.5
O1 Al1 H1 115.1(9)
O1 Al1 N1 111.91(9)
O1 Al1 N2 107.11(9)
N1 Al1 H1 111.6(9)
N1 Al1 N2 97.43(8)
N2 Al1 H1 112.3(9)
C30 O1 Al1 163.28(17)
C1 N1 Al1 120.79(15)
C1 N1 C6 117.10(18)
C6 N1 Al1 122.06(14)
C4 N2 Al1 121.63(16)
C4 N2 C18 120.62(19)
C18 N2 Al1 117.65(14)
N1 C1 C2 119.7(2)
N1 C1 C3 122.6(2)
C3 C1 C2 117.7(2)
C1 C2 H2A 109.5
C1 C2 H2B 109.5
C1 C2 H2C 109.5
H2A C2 H2B 109.5
H2A C2 H2C 109.5
H2B C2 H2C 109.5
C1 C3 H3 116.1
C1 C3 C4 127.9(2)
C4 C3 H3 116.1
N2 C4 C3 122.5(2)
N2 C4 C5 120.0(2)
C3 C4 C5 117.5(2)
C4 C5 H5A 109.5
C4 C5 H5B 109.5
C4 C5 H5C 109.5
H5A C5 H5B 109.5
H5A C5 H5C 109.5
H5B C5 H5C 109.5
C7 C6 N1 118.7(2)
C11 C6 N1 119.9(2)
C11 C6 C7 121.4(2)
C6 C7 C12 121.6(2)
C8 C7 C6 118.3(2)
C8 C7 C12 120.1(2)
C7 C8 H8 119.6
C9 C8 C7 120.9(2)
C9 C8 H8 119.6
C8 C9 H9 119.8
C8 C9 C10 120.5(2)
C10 C9 H9 119.8
C9 C10 H10 119.6
C9 C10 C11 120.9(2)
C11 C10 H10 119.6
C6 C11 C15 122.3(2)
C10 C11 C6 117.6(2)
C10 C11 C15 120.0(2)
C7 C12 H12 107.5
C7 C12 C14 112.0(2)
C13 C12 C7 112.5(2)
C13 C12 H12 107.5
C13 C12 C14 109.7(2)
C14 C12 H12 107.5
C12 C13 H13A 109.5
C12 C13 H13B 109.5
C12 C13 H13C 109.5
H13A C13 H13B 109.5
H13A C13 H13C 109.5
H13B C13 H13C 109.5
C12 C14 H14A 109.5
C12 C14 H14B 109.5
C12 C14 H14C 109.5
H14A C14 H14B 109.5
H14A C14 H14C 109.5
H14B C14 H14C 109.5
C11 C15 H15 107.9
C11 C15 C16 112.6(2)
C11 C15 C17 109.6(2)
C16 C15 H15 107.9
C17 C15 H15 107.9
C17 C15 C16 110.7(3)
C15 C16 H16A 109.5
C15 C16 H16B 109.5
C15 C16 H16C 109.5
H16A C16 H16B 109.5
H16A C16 H16C 109.5
H16B C16 H16C 109.5
C15 C17 H17A 109.5
C15 C17 H17B 109.5
C15 C17 H17C 109.5
H17A C17 H17B 109.5
H17A C17 H17C 109.5
H17B C17 H17C 109.5
C19 C18 N2 119.3(2)
C23 C18 N2 118.8(2)
C23 C18 C19 121.8(2)
C18 C19 C24 123.7(2)
C20 C19 C18 117.4(3)
C20 C19 C24 119.0(2)
C19 C20 H20 119.1
C21 C20 C19 121.7(3)
C21 C20 H20 119.1
C20 C21 H21 120.1
C20 C21 C22 119.7(3)
C22 C21 H21 120.1
C21 C22 H22 119.2
C21 C22 C23 121.6(3)
C23 C22 H22 119.2
C18 C23 C27 122.2(2)
C22 C23 C18 117.8(3)
C22 C23 C27 120.0(3)
C19 C24 H24 108.2
C19 C24 C25 110.3(2)
C19 C24 C26 112.1(2)
C25 C24 H24 108.2
C25 C24 C26 109.6(2)
C26 C24 H24 108.2
C24 C25 H25A 109.5
C24 C25 H25B 109.5
C24 C25 H25C 109.5
H25A C25 H25B 109.5
H25A C25 H25C 109.5
H25B C25 H25C 109.5
C24 C26 H26A 109.5
C24 C26 H26B 109.5
C24 C26 H26C 109.5
H26A C26 H26B 109.5
H26A C26 H26C 109.5
H26B C26 H26C 109.5
C23 C27 H27 108.0
C23 C27 C28 112.0(2)
C23 C27 C29 110.9(3)
C28 C27 H27 108.0
C29 C27 H27 108.0
C29 C27 C28 109.8(3)
C27 C28 H28A 109.5
C27 C28 H28B 109.5
C27 C28 H28C 109.5
H28A C28 H28B 109.5
H28A C28 H28C 109.5
H28B C28 H28C 109.5
C27 C29 H29A 109.5
C27 C29 H29B 109.5
C27 C29 H29C 109.5
H29A C29 H29B 109.5
H29A C29 H29C 109.5
H29B C29 H29C 109.5
O1 C30 C31 118.9(2)
O1 C30 C35 120.1(2)
C31 C30 C35 121.0(2)
C30 C31 C36 121.1(2)
C32 C31 C30 118.1(2)
C32 C31 C36 120.8(2)
C31 C32 H32 118.7
C33 C32 C31 122.6(3)
C33 C32 H32 118.7
C32 C33 C34 117.5(2)
C32 C33 C37 121.1(3)
C34 C33 C37 121.4(3)
C33 C34 H34 118.6
C33 C34 C35 122.8(2)
C35 C34 H34 118.6
C30 C35 C38 119.4(2)
C34 C35 C30 118.0(2)
C34 C35 C38 122.6(2)
C31 C36 H36A 109.5
C31 C36 H36B 109.5
C31 C36 H36C 109.5
H36A C36 H36B 109.5
H36A C36 H36C 109.5
H36B C36 H36C 109.5
C33 C37 H37A 109.5
C33 C37 H37B 109.5
C33 C37 H37C 109.5
H37A C37 H37B 109.5
H37A C37 H37C 109.5
H37B C37 H37C 109.5
C35 C38 H38A 109.5
C35 C38 H38B 109.5
C35 C38 H38C 109.5
H38A C38 H38B 109.5
H38A C38 H38C 109.5
H38B C38 H38C 109.5

loop_
_geom_bond_atom_site_label_1
_geom_bond_atom_site_label_2
_geom_bond_distance
Al2 H2 1.52(2)
Al2 O2 1.7056(17)
Al2 N3 1.8867(19)
Al2 N4 1.885(2)
O2 C68 1.349(3)
N3 C39 1.344(3)
N3 C44 1.442(3)
N4 C42 1.337(3)
N4 C56 1.459(3)
C39 C40 1.508(3)
C39 C41 1.387(3)
C40 H40A 0.9800
C40 H40B 0.9800
C40 H40C 0.9800
C41 H41 0.9500
C41 C42 1.398(3)
C42 C43 1.499(3)
C43 H43A 0.9800
C43 H43B 0.9800
C43 H43C 0.9800
C44 C45 1.399(3)
C44 C49 1.412(3)
C45 C46 1.394(3)
C45 C50 1.512(4)
C46 H46 0.9500
C46 C47 1.375(4)
C47 H47 0.9500
C47 C48 1.377(4)
C48 H48 0.9500
C48 C49 1.383(3)
C49 C53 1.516(4)
C50 H50 1.0000
C50 C51 1.514(4)
C50 C52 1.549(4)
C51 H51A 0.9800
C51 H51B 0.9800
C51 H51C 0.9800
C52 H52A 0.9800
C52 H52B 0.9800
C52 H52C 0.9800
C53 H53 1.0000
C53 C54 1.526(4)
C53 C55 1.500(4)
C54 H54A 0.9800
C54 H54B 0.9800
C54 H54C 0.9800
C55 H55A 0.9800
C55 H55B 0.9800
C55 H55C 0.9800
C56 C57 1.405(3)
C56 C61 1.396(3)
C57 C58 1.392(4)
C57 C62 1.512(4)
C58 H58 0.9500
C58 C59 1.367(4)
C59 H59 0.9500
C59 C60 1.370(4)
C60 H60 0.9500
C60 C61 1.397(4)
C61 C65 1.526(4)
C62 H62 1.0000
C62 C63 1.512(4)
C62 C64 1.518(4)
C63 H63A 0.9800
C63 H63B 0.9800
C63 H63C 0.9800
C64 H64A 0.9800
C64 H64B 0.9800
C64 H64C 0.9800
C65 H65 1.0000
C65 C66 1.528(4)
C65 C67 1.528(4)
C66 H66A 0.9800
C66 H66B 0.9800
C66 H66C 0.9800
C67 H67A 0.9800
C67 H67B 0.9800
C67 H67C 0.9800
C68 C69 1.400(3)
C68 C73 1.401(3)
C69 C70 1.387(3)
C69 C74 1.504(3)
C70 H70 0.9500
C70 C71 1.389(4)
C71 C72 1.376(3)
C71 C75 1.516(3)
C72 H72 0.9500
C72 C73 1.394(3)
C73 C76 1.501(3)
C74 H74A 0.9800
C74 H74B 0.9800
C74 H74C 0.9800
C75 H75A 0.9800
C75 H75B 0.9800
C75 H75C 0.9800
C76 H76A 0.9800
C76 H76B 0.9800
C76 H76C 0.9800
Al1 H1 1.50(2)
Al1 O1 1.6955(18)
Al1 N1 1.882(2)
Al1 N2 1.884(2)
O1 C30 1.348(3)
N1 C1 1.345(3)
N1 C6 1.455(3)
N2 C4 1.333(3)
N2 C18 1.453(3)
C1 C2 1.508(3)
C1 C3 1.391(3)
C2 H2A 0.9800
C2 H2B 0.9800
C2 H2C 0.9800
C3 H3 0.9500
C3 C4 1.401(3)
C4 C5 1.509(3)
C5 H5A 0.9800
C5 H5B 0.9800
C5 H5C 0.9800
C6 C7 1.405(3)
C6 C11 1.404(3)
C7 C8 1.384(3)
C7 C12 1.525(4)
C8 H8 0.9500
C8 C9 1.376(4)
C9 H9 0.9500
C9 C10 1.384(4)
C10 H10 0.9500
C10 C11 1.395(3)
C11 C15 1.505(3)
C12 H12 1.0000
C12 C13 1.511(4)
C12 C14 1.533(4)
C13 H13A 0.9800
C13 H13B 0.9800
C13 H13C 0.9800
C14 H14A 0.9800
C14 H14B 0.9800
C14 H14C 0.9800
C15 H15 1.0000
C15 C16 1.532(4)
C15 C17 1.529(4)
C16 H16A 0.9800
C16 H16B 0.9800
C16 H16C 0.9800
C17 H17A 0.9800
C17 H17B 0.9800
C17 H17C 0.9800
C18 C19 1.406(3)
C18 C23 1.403(4)
C19 C20 1.398(4)
C19 C24 1.521(4)
C20 H20 0.9500
C20 C21 1.375(5)
C21 H21 0.9500
C21 C22 1.375(4)
C22 H22 0.9500
C22 C23 1.393(4)
C23 C27 1.516(4)
C24 H24 1.0000
C24 C25 1.526(4)
C24 C26 1.531(4)
C25 H25A 0.9800
C25 H25B 0.9800
C25 H25C 0.9800
C26 H26A 0.9800
C26 H26B 0.9800
C26 H26C 0.9800
C27 H27 1.0000
C27 C28 1.538(4)
C27 C29 1.524(4)
C28 H28A 0.9800
C28 H28B 0.9800
C28 H28C 0.9800
C29 H29A 0.9800
C29 H29B 0.9800
C29 H29C 0.9800
C30 C31 1.401(4)
C30 C35 1.401(3)
C31 C32 1.389(4)
C31 C36 1.505(4)
C32 H32 0.9500
C32 C33 1.384(4)
C33 C34 1.387(4)
C33 C37 1.511(4)
C34 H34 0.9500
C34 C35 1.388(3)
C35 C38 1.498(4)
C36 H36A 0.9800
C36 H36B 0.9800
C36 H36C 0.9800
C37 H37A 0.9800
C37 H37B 0.9800
C37 H37C 0.9800
C38 H38A 0.9800
C38 H38B 0.9800
C38 H38C 0.9800

loop_
_geom_torsion_atom_site_label_1
_geom_torsion_atom_site_label_2
_geom_torsion_atom_site_label_3
_geom_torsion_atom_site_label_4
_geom_torsion
Al2 O2 C68 C69 -163.2(4)
Al2 O2 C68 C73 17.2(6)
Al2 N3 C39 C40 -168.98(16)
Al2 N3 C39 C41 14.0(3)
Al2 N3 C44 C45 88.7(2)
Al2 N3 C44 C49 -90.7(2)
Al2 N4 C42 C41 -9.5(3)
Al2 N4 C42 C43 172.80(17)
Al2 N4 C56 C57 82.7(2)
Al2 N4 C56 C61 -94.4(2)
O2 Al2 N3 C39 85.76(18)
O2 Al2 N3 C44 -91.18(17)
O2 Al2 N4 C42 -89.90(18)
O2 Al2 N4 C56 87.81(17)
O2 C68 C69 C70 179.8(2)
O2 C68 C69 C74 -0.6(3)
O2 C68 C73 C72 -179.4(2)
O2 C68 C73 C76 0.2(4)
N3 Al2 O2 C68 112.8(5)
N3 Al2 N4 C42 24.38(19)
N3 Al2 N4 C56 -157.90(16)
N3 C39 C41 C42 9.9(4)
N3 C44 C45 C46 177.5(2)
N3 C44 C45 C50 -3.7(4)
N3 C44 C49 C48 -177.0(2)
N3 C44 C49 C53 2.7(3)
N4 Al2 O2 C68 -142.2(5)
N4 Al2 N3 C39 -26.47(18)
N4 Al2 N3 C44 156.59(16)
N4 C56 C57 C58 -177.2(2)
N4 C56 C57 C62 4.5(4)
N4 C56 C61 C60 177.6(2)
N4 C56 C61 C65 -0.9(4)
C39 N3 C44 C45 -88.3(3)
C39 N3 C44 C49 92.3(2)
C39 C41 C42 N4 -12.5(4)
C39 C41 C42 C43 165.3(2)
C40 C39 C41 C42 -167.2(2)
C42 N4 C56 C57 -99.5(3)
C42 N4 C56 C61 83.4(3)
C44 N3 C39 C40 8.1(3)
C44 N3 C39 C41 -169.0(2)
C44 C45 C46 C47 0.3(4)
C44 C45 C50 C51 -112.3(3)
C44 C45 C50 C52 124.0(3)
C44 C49 C53 C54 134.7(3)
C44 C49 C53 C55 -101.1(3)
C45 C44 C49 C48 3.6(3)
C45 C44 C49 C53 -176.8(2)
C45 C46 C47 C48 2.1(4)
C46 C45 C50 C51 66.5(3)
C46 C45 C50 C52 -57.2(3)
C46 C47 C48 C49 -1.5(4)
C47 C48 C49 C44 -1.2(4)
C47 C48 C49 C53 179.1(2)
C48 C49 C53 C54 -45.7(3)
C48 C49 C53 C55 78.5(3)
C49 C44 C45 C46 -3.1(4)
C49 C44 C45 C50 175.7(2)
C50 C45 C46 C47 -178.6(2)
C56 N4 C42 C41 172.9(2)
C56 N4 C42 C43 -4.9(3)
C56 C57 C58 C59 -0.2(5)
C56 C57 C62 C63 -133.1(3)
C56 C57 C62 C64 102.2(3)
C56 C61 C65 C66 111.5(3)
C56 C61 C65 C67 -125.7(3)
C57 C56 C61 C60 0.7(4)
C57 C56 C61 C65 -177.9(2)
C57 C58 C59 C60 0.1(5)
C58 C57 C62 C63 48.7(4)
C58 C57 C62 C64 -76.0(4)
C58 C59 C60 C61 0.4(5)
C59 C60 C61 C56 -0.8(4)
C59 C60 C61 C65 177.8(3)
C60 C61 C65 C66 -67.0(3)
C60 C61 C65 C67 55.7(3)
C61 C56 C57 C58 -0.2(4)
C61 C56 C57 C62 -178.4(2)
C62 C57 C58 C59 178.1(3)
C68 C69 C70 C71 0.0(4)
C69 C68 C73 C72 0.9(3)
C69 C68 C73 C76 -179.4(2)
C69 C70 C71 C72 0.2(4)
C69 C70 C71 C75 -179.2(2)
C70 C71 C72 C73 0.2(4)
C71 C72 C73 C68 -0.7(4)
C71 C72 C73 C76 179.6(2)
C73 C68 C69 C70 -0.6(3)
C73 C68 C69 C74 179.0(2)
C74 C69 C70 C71 -179.6(2)
C75 C71 C72 C73 179.5(2)
Al1 O1 C30 C31 -114.1(6)
Al1 O1 C30 C35 65.8(7)
Al1 N1 C1 C2 -166.93(17)
Al1 N1 C1 C3 14.6(3)
Al1 N1 C6 C7 -92.3(2)
Al1 N1 C6 C11 87.4(2)
Al1 N2 C4 C3 -8.4(3)
Al1 N2 C4 C5 174.30(18)
Al1 N2 C18 C19 -90.7(2)
Al1 N2 C18 C23 84.9(2)
O1 Al1 N1 C1 85.09(19)
O1 Al1 N1 C6 -92.27(18)
O1 Al1 N2 C4 -91.88(19)
O1 Al1 N2 C18 84.60(18)
O1 C30 C31 C32 179.8(2)
O1 C30 C31 C36 -1.1(3)
O1 C30 C35 C34 179.4(2)
O1 C30 C35 C38 -0.9(3)
N1 Al1 O1 C30 65.0(6)
N1 Al1 N2 C4 23.83(19)
N1 Al1 N2 C18 -159.68(17)
N1 C1 C3 C4 9.6(4)
N1 C6 C7 C8 -173.3(2)
N1 C6 C7 C12 7.4(3)
N1 C6 C11 C10 173.2(2)
N1 C6 C11 C15 -9.6(3)
N2 Al1 O1 C30 170.6(6)
N2 Al1 N1 C1 -26.77(19)
N2 Al1 N1 C6 155.87(17)
N2 C18 C19 C20 176.2(2)
N2 C18 C19 C24 -3.7(3)
N2 C18 C23 C22 -175.8(2)
N2 C18 C23 C27 4.9(3)
C1 N1 C6 C7 90.3(3)
C1 N1 C6 C11 -90.1(3)
C1 C3 C4 N2 -13.1(4)
C1 C3 C4 C5 164.2(2)
C2 C1 C3 C4 -168.9(2)
C4 N2 C18 C19 85.8(3)
C4 N2 C18 C23 -98.6(3)
C6 N1 C1 C2 10.6(3)
C6 N1 C1 C3 -167.9(2)
C6 C7 C8 C9 -1.8(4)
C6 C7 C12 C13 -96.7(3)
C6 C7 C12 C14 139.2(2)
C6 C11 C15 C16 123.5(3)
C6 C11 C15 C17 -112.9(3)
C7 C6 C11 C10 -7.2(3)
C7 C6 C11 C15 170.0(2)
C7 C8 C9 C10 -3.1(4)
C8 C7 C12 C13 84.1(3)
C8 C7 C12 C14 -40.1(3)
C8 C9 C10 C11 2.9(4)
C9 C10 C11 C6 2.1(4)
C9 C10 C11 C15 -175.1(2)
C10 C11 C15 C16 -59.5(3)
C10 C11 C15 C17 64.1(3)
C11 C6 C7 C8 7.1(3)
C11 C6 C7 C12 -172.2(2)
C12 C7 C8 C9 177.5(2)
C18 N2 C4 C3 175.2(2)
C18 N2 C4 C5 -2.1(3)
C18 C19 C20 C21 -0.8(4)
C18 C19 C24 C25 116.2(3)
C18 C19 C24 C26 -121.3(3)
C18 C23 C27 C28 -125.0(3)
C18 C23 C27 C29 112.0(3)
C19 C18 C23 C22 -0.3(4)
C19 C18 C23 C27 -179.6(2)
C19 C20 C21 C22 0.7(4)
C20 C19 C24 C25 -63.7(3)
C20 C19 C24 C26 58.8(3)
C20 C21 C22 C23 -0.3(5)
C21 C22 C23 C18 0.1(4)
C21 C22 C23 C27 179.4(3)
C22 C23 C27 C28 55.7(3)
C22 C23 C27 C29 -67.3(4)
C23 C18 C19 C20 0.7(3)
C23 C18 C19 C24 -179.2(2)
C24 C19 C20 C21 179.1(3)
C30 C31 C32 C33 0.8(4)
C31 C30 C35 C34 -0.7(3)
C31 C30 C35 C38 179.0(2)
C31 C32 C33 C34 -0.7(4)
C31 C32 C33 C37 178.1(3)
C32 C33 C34 C35 -0.2(4)
C33 C34 C35 C30 0.8(4)
C33 C34 C35 C38 -178.8(3)
C35 C30 C31 C32 -0.1(4)
C35 C30 C31 C36 179.1(2)
C36 C31 C32 C33 -178.4(3)
C37 C33 C34 C35 -178.9(3)
